data_7121470
loop_
_publ_author_name
'Qiu, Xiao-Ting'
'Yao, Rui'
'Zhou, Wen-Fa'
'Liu, Meng-Di'
'Liu, Quan'
'Song, Ying-Lin'
'Young, David J.'
'Zhang, Wen-Hua'
'Lang, Jian-Ping'

_publ_section_title
;
 Rectangle and [2]catenane from cluster modular construction.
;
_journal_issue 33
_journal_name_full 'Chemical communications (Cambridge, England)'
_journal_page_first 4168
_journal_page_last 4171
_journal_paper_doi 10.1039/c8cc01950a
_journal_volume 54
_journal_year 2018
_chemical_formula_sum 'C144 H174 B4 Cl10 Cu12 F12 N36 O12 S16 W4'
_chemical_formula_weight 5237.76
_space_group_crystal_system monoclinic
_space_group_IT_number 15
_space_group_name_Hall '-C 2yc'
_space_group_name_H-M_alt 'C 1 2/c 1'
_symmetry_space_group_name_Hall '-C 2yc'
_symmetry_space_group_name_H-M 'C 1 2/c 1'
_atom_sites_solution_hydrogens mixed
_audit_creation_method SHELXL-2016/6
_audit_update_record
;
2018-03-06 deposited with the CCDC.
2018-04-03 downloaded from the CCDC.
;
_cell_angle_alpha 90
_cell_angle_beta 91.034(2)
_cell_angle_gamma 90
_cell_formula_units_Z 4
_cell_length_a 26.5566(15)
_cell_length_b 22.6712(15)
_cell_length_c 36.931(2)
_cell_measurement_reflns_used 9640
_cell_measurement_temperature 120(2)
_cell_measurement_theta_max 23.83
_cell_measurement_theta_min 2.42
_cell_volume 22231(2)
_computing_cell_refinement 'Bruker D8 Venture'
_computing_data_collection 'Bruker D8 Venture'
_computing_data_reduction 'Bruker D8 Venture'
_computing_molecular_graphics 'SHELXL-2013 (Sheldrick, 2013)'
_computing_publication_material 'publCIF (Westrip, 2010)'
_computing_structure_refinement 'SHELXL-2016/6 (Sheldrick, 2016)'
_computing_structure_solution 'SHELXT 2014/5 (Sheldrick, 2014)'
_diffrn_ambient_temperature 120(2)
_diffrn_measured_fraction_theta_full 0.999
_diffrn_measured_fraction_theta_max 0.998
_diffrn_measurement_device_type 'Bruker D8 Venture'
_diffrn_measurement_method 'phi and omega scans'
_diffrn_radiation_type MoK\a
_diffrn_radiation_wavelength 0.71073
_diffrn_reflns_av_R_equivalents 0.1403
_diffrn_reflns_av_unetI/netI 0.0867
_diffrn_reflns_Laue_measured_fraction_full 0.999
_diffrn_reflns_Laue_measured_fraction_max 0.998
_diffrn_reflns_limit_h_max 34
_diffrn_reflns_limit_h_min -35
_diffrn_reflns_limit_k_max 30
_diffrn_reflns_limit_k_min -30
_diffrn_reflns_limit_l_max 49
_diffrn_reflns_limit_l_min -48
_diffrn_reflns_number 250032
_diffrn_reflns_point_group_measured_fraction_full 0.999
_diffrn_reflns_point_group_measured_fraction_max 0.998
_diffrn_reflns_theta_full 25.242
_diffrn_reflns_theta_max 28.292
_diffrn_reflns_theta_min 1.625
_diffrn_standards_decay_% 0
_diffrn_standards_interval_count 0
_diffrn_standards_interval_time 0
_diffrn_standards_number 0
_exptl_absorpt_coefficient_mu 3.515
_exptl_absorpt_correction_T_max 0.704
_exptl_absorpt_correction_T_min 0.434
_exptl_absorpt_correction_type multi-scan
_exptl_absorpt_process_details
;
 Sheldrick, G.M. SADABS (Program for Scaling and Correction of Area Detector
 Data), version 2008/1; University of G\"ottingen: G\"ottingen, Germany, 2008.
;
_exptl_crystal_colour black
_exptl_crystal_density_diffrn 1.565
_exptl_crystal_description block
_exptl_crystal_F_000 10336
_exptl_crystal_size_max 0.300
_exptl_crystal_size_mid 0.200
_exptl_crystal_size_min 0.100
_refine_diff_density_max 8.609
_refine_diff_density_min -2.510
_refine_diff_density_rms 0.269
_refine_ls_extinction_method none
_refine_ls_goodness_of_fit_ref 1.055
_refine_ls_hydrogen_treatment constr
_refine_ls_matrix_type full
_refine_ls_number_parameters 1096
_refine_ls_number_reflns 27574
_refine_ls_number_restraints 68
_refine_ls_restrained_S_all 1.055
_refine_ls_R_factor_all 0.1301
_refine_ls_R_factor_gt 0.0773
_refine_ls_shift/su_max 0.001
_refine_ls_shift/su_mean 0.000
_refine_ls_structure_factor_coef Fsqd
_refine_ls_weighting_details 'w=1/[\s^2^(Fo^2^)+(0.0950P)^2^+554.8923P] where P=(Fo^2^+2Fc^2^)/3'
_refine_ls_weighting_scheme calc
_refine_ls_wR_factor_gt 0.1938
_refine_ls_wR_factor_ref 0.2253
_reflns_Friedel_coverage 0.000
_reflns_number_gt 17320
_reflns_number_total 27574
_reflns_threshold_expression 'I > 2\s(I)'
_cod_data_source_file c8cc01950a2.cif
_cod_data_source_block 5
_cod_depositor_comments 'Adding full bibliography for 7121469--7121470.cif.'
_cod_original_cell_volume 22232(2)
_cod_database_code 7121470
_publcif_datablock.id {5aea2bd3-3a56-450e-b344-2ea1372b0f3a}

_shelx_shelxl_version_number 2016/6
_shelx_space_group_comment
;
The symmetry employed for this shelxl refinement is uniquely defined
by the following loop, which should always be used as a source of
symmetry information in preference to the above space-group names.
They are only intended as comments.
;
_shelx_estimated_absorpt_t_min 0.419
_shelx_estimated_absorpt_t_max 0.720

loop_
_space_group_symop_operation_xyz
'x, y, z'
'-x, y, -z+1/2'
'x+1/2, y+1/2, z'
'-x+1/2, y+1/2, -z+1/2'
'-x, -y, -z'
'x, -y, z-1/2'
'-x+1/2, -y+1/2, -z'
'x+1/2, -y+1/2, z-1/2'

loop_
_atom_site_label
_atom_site_type_symbol
_atom_site_fract_x
_atom_site_fract_y
_atom_site_fract_z
_atom_site_U_iso_or_equiv
_atom_site_adp_type
_atom_site_occupancy
_atom_site_site_symmetry_order
_atom_site_calc_flag
_atom_site_refinement_flags_posn
_atom_site_refinement_flags_adp
W1 W 0.90053(2) 0.56231(2) 0.09882(2) 0.02458(10) Uani 1 1 d . .
W2 W 0.87109(2) 1.06569(2) 0.37847(2) 0.02663(11) Uani 1 1 d . .
Cu1 Cu 0.87655(5) 0.67493(5) 0.10521(3) 0.0315(3) Uani 1 1 d . .
Cu2 Cu 0.96235(5) 0.62711(6) 0.13898(3) 0.0331(3) Uani 1 1 d . .
Cu3 Cu 0.86409(5) 0.59266(6) 0.16253(3) 0.0313(3) Uani 1 1 d . .
Cu4 Cu 0.85823(5) 1.04339(6) 0.30855(3) 0.0354(3) Uani 1 1 d . .
Cu5 Cu 0.93826(5) 0.99528(6) 0.35058(4) 0.0347(3) Uani 1 1 d . .
Cu6 Cu 0.83956(5) 0.95669(6) 0.36324(4) 0.0355(3) Uani 1 1 d . .
S1 S 0.93370(10) 0.53888(11) 0.15540(7) 0.0300(5) Uani 1 1 d . .
S2 S 0.94722(9) 0.64239(11) 0.08044(7) 0.0280(5) Uani 1 1 d . .
S3 S 0.82153(9) 0.60032(11) 0.11008(7) 0.0288(5) Uani 1 1 d . .
S4 S 0.79696(10) 1.04004(12) 0.34915(7) 0.0339(6) Uani 1 1 d . .
S5 S 0.92559(10) 1.08760(12) 0.33242(7) 0.0317(5) Uani 1 1 d . .
S6 S 0.90093(10) 0.97868(12) 0.40281(7) 0.0320(5) Uani 1 1 d . .
Cl1 Cl 0.90008(10) 0.69991(11) 0.17216(7) 0.0352(6) Uani 1 1 d . .
Cl2 Cl 0.88190(11) 0.93392(12) 0.30203(7) 0.0382(6) Uani 1 1 d . .
N1 N 0.8730(3) 0.5579(4) 0.0393(2) 0.0301(19) Uani 1 1 d . .
N2 N 0.8726(3) 0.5042(4) 0.0212(2) 0.0307(19) Uani 1 1 d . .
N3 N 0.9617(3) 0.5068(4) 0.0751(2) 0.0317(19) Uani 1 1 d . .
N4 N 0.9513(3) 0.4641(4) 0.0489(2) 0.0324(19) Uani 1 1 d . .
N5 N 0.8643(3) 0.4712(4) 0.1008(2) 0.0301(19) Uani 1 1 d . .
N6 N 0.8684(3) 0.4323(4) 0.0720(2) 0.034(2) Uani 1 1 d . .
N7 N 0.8600(4) 0.7578(4) 0.0961(2) 0.040(2) Uani 1 1 d . .
N8 N 1.0189(3) 0.6649(4) 0.1644(2) 0.0326(19) Uani 1 1 d . .
N9 N 0.8336(4) 0.5973(4) 0.2105(2) 0.035(2) Uani 1 1 d . .
N10 N 0.8436(4) 1.0505(4) 0.2564(2) 0.041(2) Uani 1 1 d . .
N11 N 0.9973(3) 0.9533(4) 0.3345(2) 0.035(2) Uani 1 1 d . .
N12 N 0.8098(3) 0.8773(4) 0.3651(2) 0.035(2) Uani 1 1 d . .
N13 N 0.8449(3) 1.1610(4) 0.3726(2) 0.032(2) Uani 1 1 d . .
N14 N 0.8420(4) 1.1980(4) 0.4027(2) 0.037(2) Uani 1 1 d . .
N15 N 0.9292(3) 1.1112(4) 0.4155(2) 0.036(2) Uani 1 1 d . .
N16 N 0.9141(4) 1.1559(4) 0.4389(2) 0.036(2) Uani 1 1 d . .
N17 N 0.8242(3) 1.0731(4) 0.4293(2) 0.0317(19) Uani 1 1 d . .
N18 N 0.8272(3) 1.1237(4) 0.4507(2) 0.0301(19) Uani 1 1 d . .
B1 B 0.8969(5) 0.4495(6) 0.0386(3) 0.035(3) Uani 1 1 d . .
H1B1 H 0.895998 0.411042 0.018240 0.042 Uiso 1 1 d R U
B2 B 0.8596(5) 1.1754(6) 0.4406(3) 0.035(3) Uani 1 1 d . .
H1B2 H 0.856064 1.211974 0.461963 0.043 Uiso 1 1 d R U
C1 C 0.8543(4) 0.5971(5) 0.0160(3) 0.030(2) Uani 1 1 d . .
C2 C 0.8454(5) 0.6612(5) 0.0234(3) 0.041(3) Uani 1 1 d . .
H2A H 0.820374 0.665204 0.042433 0.062 Uiso 1 1 calc R U
H2B H 0.833077 0.680607 0.001307 0.062 Uiso 1 1 calc R U
H2C H 0.877090 0.679611 0.031475 0.062 Uiso 1 1 calc R U
C3 C 0.8411(4) 0.5702(5) -0.0164(3) 0.037(2) Uani 1 1 d . .
H3 H 0.826759 0.588406 -0.037331 0.045 Uiso 1 1 calc R U
C4 C 0.8531(4) 0.5108(5) -0.0120(3) 0.033(2) Uani 1 1 d . .
C5 C 0.8454(5) 0.4603(6) -0.0381(3) 0.051(3) Uani 1 1 d . .
H5A H 0.877466 0.440007 -0.041646 0.076 Uiso 1 1 calc R U
H5B H 0.832722 0.475580 -0.061358 0.076 Uiso 1 1 calc R U
H5C H 0.820861 0.432605 -0.028209 0.076 Uiso 1 1 calc R U
C6 C 1.0129(4) 0.5065(5) 0.0799(3) 0.039(3) Uani 1 1 d . .
C7 C 1.0439(4) 0.5462(5) 0.1047(3) 0.044(3) Uani 1 1 d . .
H7A H 1.039114 0.587368 0.097354 0.065 Uiso 1 1 calc R U
H7B H 1.079557 0.535707 0.103029 0.065 Uiso 1 1 calc R U
H7C H 1.032958 0.541111 0.129706 0.065 Uiso 1 1 calc R U
C8 C 1.0330(5) 0.4650(5) 0.0564(3) 0.045(3) Uani 1 1 d . .
H8 H 1.067780 0.455947 0.054168 0.054 Uiso 1 1 calc R U
C9 C 0.9951(5) 0.4399(5) 0.0376(3) 0.043(3) Uani 1 1 d . .
C10 C 0.9942(5) 0.3929(6) 0.0085(4) 0.053(3) Uani 1 1 d . .
H10A H 1.028719 0.384754 0.000926 0.080 Uiso 1 1 calc R U
H10B H 0.974198 0.406811 -0.012345 0.080 Uiso 1 1 calc R U
H10C H 0.979224 0.356815 0.018096 0.080 Uiso 1 1 calc R U
C11 C 0.8385(4) 0.4419(4) 0.1260(3) 0.031(2) Uani 1 1 d . .
C12 C 0.8247(4) 0.4635(5) 0.1626(3) 0.032(2) Uani 1 1 d . .
H12A H 0.855350 0.470675 0.177088 0.049 Uiso 1 1 calc R U
H12B H 0.804023 0.433791 0.174615 0.049 Uiso 1 1 calc R U
H12C H 0.805536 0.500327 0.160204 0.049 Uiso 1 1 calc R U
C13 C 0.8255(4) 0.3863(4) 0.1132(3) 0.038(3) Uani 1 1 d . .
H13 H 0.807395 0.356885 0.125843 0.046 Uiso 1 1 calc R U
C14 C 0.8437(5) 0.3818(5) 0.0790(3) 0.043(3) Uani 1 1 d . .
C15 C 0.8406(7) 0.3325(6) 0.0532(4) 0.068(4) Uani 1 1 d . .
H15A H 0.821623 0.344864 0.031502 0.102 Uiso 1 1 calc R U
H15B H 0.823412 0.299110 0.064498 0.102 Uiso 1 1 calc R U
H15C H 0.874606 0.320516 0.046445 0.102 Uiso 1 1 calc R U
C16 C 0.8941(5) 0.7951(5) 0.0823(3) 0.038(3) Uani 1 1 d . .
H16 H 0.924446 0.779192 0.073151 0.046 Uiso 1 1 calc R U
C17 C 0.8160(6) 0.7805(6) 0.1090(4) 0.060(4) Uani 1 1 d . .
H17 H 0.791380 0.754704 0.118635 0.072 Uiso 1 1 calc R U
C18 C 0.8870(6) 0.8554(5) 0.0807(3) 0.050(3) Uani 1 1 d . .
H18 H 0.912028 0.880037 0.070562 0.060 Uiso 1 1 calc R U
C19 C 0.8070(6) 0.8417(6) 0.1081(4) 0.062(4) Uani 1 1 d . .
H19 H 0.776283 0.857047 0.117038 0.075 Uiso 1 1 calc R U
C20 C 0.8431(6) 0.8799(6) 0.0941(3) 0.058(4) Uani 1 1 d . .
C21 C 0.8341(7) 0.9452(5) 0.0955(3) 0.070(5) Uani 1 1 d . .
H21A H 0.799389 0.954518 0.087083 0.084 Uiso 1 1 calc R U
H21B H 0.858047 0.966104 0.079805 0.084 Uiso 1 1 calc R U
C22 C 0.8417(8) 0.9644(6) 0.1347(3) 0.075(5) Uani 1 1 d . .
H22A H 0.877498 0.958821 0.141693 0.090 Uiso 1 1 calc R U
H22B H 0.821298 0.938655 0.150345 0.090 Uiso 1 1 calc R U
C23 C 0.8269(7) 1.0296(6) 0.1417(3) 0.061(4) Uani 1 1 d . .
H23A H 0.849811 1.056443 0.128676 0.073 Uiso 1 1 calc R U
H23B H 0.792027 1.037053 0.132982 0.073 Uiso 1 1 calc R U
C24 C 0.8312(6) 1.0402(5) 0.1820(3) 0.053(4) Uani 1 1 d . .
C25 C 0.8716(5) 1.0703(6) 0.1967(3) 0.046(3) Uani 1 1 d . .
H25 H 0.896496 1.087141 0.181734 0.055 Uiso 1 1 calc R U
C26 C 0.7964(6) 1.0164(6) 0.2049(4) 0.060(4) Uani 1 1 d . .
H26 H 0.767799 0.996134 0.195363 0.072 Uiso 1 1 calc R U
C27 C 0.8747(5) 1.0753(5) 0.2336(3) 0.041(3) Uani 1 1 d . .
H27 H 0.901345 1.098426 0.243548 0.049 Uiso 1 1 calc R U
C28 C 0.8032(6) 1.0219(6) 0.2421(3) 0.054(3) Uani 1 1 d . .
H28 H 0.778982 1.005423 0.257811 0.065 Uiso 1 1 calc R U
C29 C 1.0313(5) 0.6487(5) 0.1980(3) 0.043(3) Uani 1 1 d . .
H29 H 1.018214 0.612776 0.207168 0.052 Uiso 1 1 calc R U
C30 C 1.0400(4) 0.7149(5) 0.1514(3) 0.041(3) Uani 1 1 d . .
H30 H 1.032283 0.726508 0.127235 0.049 Uiso 1 1 calc R U
C31 C 1.0621(4) 0.6815(5) 0.2197(3) 0.039(3) Uani 1 1 d . .
H31 H 1.069201 0.669133 0.243795 0.046 Uiso 1 1 calc R U
C32 C 1.0722(4) 0.7498(5) 0.1721(3) 0.039(3) Uani 1 1 d . .
H32 H 1.086450 0.784581 0.162213 0.047 Uiso 1 1 calc R U
C33 C 1.0832(4) 0.7332(5) 0.2068(3) 0.031(2) Uani 1 1 d . .
C34 C 1.1148(4) 0.7719(5) 0.2317(3) 0.033(2) Uani 1 1 d . .
H34A H 1.137005 0.797470 0.217189 0.039 Uiso 1 1 calc R U
H34B H 1.136280 0.747058 0.247694 0.039 Uiso 1 1 calc R U
C35 C 1.0794(4) 0.8102(4) 0.2546(3) 0.029(2) Uani 1 1 d . .
H35A H 1.060050 0.836945 0.238407 0.034 Uiso 1 1 calc R U
H35B H 1.055188 0.784284 0.267010 0.034 Uiso 1 1 calc R U
C36 C 1.1082(4) 0.8463(4) 0.2825(3) 0.029(2) Uani 1 1 d . .
H36A H 1.133679 0.871022 0.270518 0.035 Uiso 1 1 calc R U
H36B H 1.125727 0.819935 0.299966 0.035 Uiso 1 1 calc R U
C37 C 1.0712(4) 0.8852(4) 0.3022(3) 0.026(2) Uani 1 1 d . .
C38 C 1.0580(4) 0.9391(5) 0.2886(3) 0.034(2) Uani 1 1 d . .
H38 H 1.074309 0.954303 0.267936 0.041 Uiso 1 1 calc R U
C39 C 1.0464(4) 0.8655(5) 0.3325(3) 0.035(2) Uani 1 1 d . .
H39 H 1.054415 0.827935 0.342542 0.042 Uiso 1 1 calc R U
C40 C 1.0207(4) 0.9711(5) 0.3050(3) 0.035(2) Uani 1 1 d . .
H40 H 1.011248 1.007897 0.294647 0.042 Uiso 1 1 calc R U
C41 C 1.0110(5) 0.8994(5) 0.3479(3) 0.042(3) Uani 1 1 d . .
H41 H 0.994921 0.885199 0.368944 0.050 Uiso 1 1 calc R U
C42 C 0.8508(5) 0.5665(5) 0.2393(3) 0.044(3) Uani 1 1 d . .
H42 H 0.871722 0.533203 0.235304 0.053 Uiso 1 1 calc R U
C43 C 0.8018(4) 0.6418(5) 0.2170(3) 0.039(3) Uani 1 1 d . .
H43 H 0.787014 0.662148 0.197044 0.047 Uiso 1 1 calc R U
C44 C 0.8392(5) 0.5814(6) 0.2745(3) 0.052(3) Uani 1 1 d . .
H44 H 0.851832 0.558209 0.294134 0.062 Uiso 1 1 calc R U
C45 C 0.7895(5) 0.6593(6) 0.2516(3) 0.046(3) Uani 1 1 d . .
H45 H 0.767327 0.691665 0.254845 0.055 Uiso 1 1 calc R U
C46 C 0.8090(4) 0.6305(6) 0.2813(3) 0.043(3) Uani 1 1 d . .
C47 C 0.8019(5) 0.6534(5) 0.3200(3) 0.045(3) Uani 1 1 d . .
H47A H 0.814309 0.623086 0.337337 0.054 Uiso 1 1 calc R U
H47B H 0.822823 0.689153 0.323616 0.054 Uiso 1 1 calc R U
C48 C 0.7472(6) 0.6683(6) 0.3288(4) 0.063(4) Uani 1 1 d . .
H48A H 0.727502 0.631380 0.330550 0.076 Uiso 1 1 calc R U
H48B H 0.732353 0.692273 0.308880 0.076 Uiso 1 1 calc R U
C49 C 0.7440(6) 0.7026(6) 0.3646(4) 0.061(4) Uani 1 1 d . .
H49A H 0.759312 0.678445 0.384192 0.073 Uiso 1 1 calc R U
H49B H 0.708053 0.708462 0.370309 0.073 Uiso 1 1 calc R U
C50 C 0.7703(5) 0.7633(5) 0.3641(3) 0.045(3) Uani 1 1 d . .
C51 C 0.7922(5) 0.7857(5) 0.3945(3) 0.044(3) Uani 1 1 d . .
H51 H 0.793952 0.762736 0.416031 0.053 Uiso 1 1 calc R U
C52 C 0.7664(4) 0.7986(5) 0.3340(3) 0.042(3) Uani 1 1 d . .
H52 H 0.749923 0.784398 0.312679 0.050 Uiso 1 1 calc R U
C53 C 0.8124(5) 0.8430(5) 0.3943(3) 0.041(3) Uani 1 1 d . .
H53 H 0.828448 0.857703 0.415629 0.049 Uiso 1 1 calc R U
C54 C 0.7872(4) 0.8564(5) 0.3347(3) 0.037(3) Uani 1 1 d . .
H54 H 0.785067 0.880510 0.313669 0.044 Uiso 1 1 calc R U
C55 C 0.8290(4) 1.1951(5) 0.3441(3) 0.037(2) Uani 1 1 d . .
C56 C 0.8264(5) 1.1754(5) 0.3058(3) 0.042(3) Uani 1 1 d . .
H56A H 0.860576 1.169630 0.296880 0.063 Uiso 1 1 calc R U
H56B H 0.809131 1.205447 0.291086 0.063 Uiso 1 1 calc R U
H56C H 0.807769 1.138172 0.304154 0.063 Uiso 1 1 calc R U
C57 C 0.8164(6) 1.2513(6) 0.3560(4) 0.056(4) Uani 1 1 d . .
H57 H 0.804245 1.283170 0.341572 0.067 Uiso 1 1 calc R U
C58 C 0.8252(5) 1.2514(5) 0.3928(3) 0.049(3) Uani 1 1 d . .
C59 C 0.8191(8) 1.2992(6) 0.4202(4) 0.085(6) Uani 1 1 d . .
H59A H 0.852167 1.309500 0.430652 0.127 Uiso 1 1 calc R U
H59B H 0.797078 1.285392 0.439424 0.127 Uiso 1 1 calc R U
H59C H 0.804212 1.334008 0.408521 0.127 Uiso 1 1 calc R U
C60 C 0.9796(4) 1.1069(5) 0.4204(3) 0.041(3) Uani 1 1 d . .
C61 C 1.0127(5) 1.0640(6) 0.4016(4) 0.056(4) Uani 1 1 d . .
H61A H 1.048033 1.073980 0.406626 0.084 Uiso 1 1 calc R U
H61B H 1.005930 1.065776 0.375485 0.084 Uiso 1 1 calc R U
H61C H 1.005827 1.024095 0.410456 0.084 Uiso 1 1 calc R U
C62 C 0.9957(5) 1.1465(6) 0.4462(3) 0.047(3) Uani 1 1 d . .
H62 H 1.029306 1.151173 0.455065 0.056 Uiso 1 1 calc R U
C63 C 0.9544(5) 1.1780(6) 0.4569(3) 0.049(3) Uani 1 1 d . .
C64 C 0.9508(6) 1.2256(7) 0.4845(4) 0.065(4) Uani 1 1 d . .
H64A H 0.930870 1.258379 0.474586 0.097 Uiso 1 1 calc R U
H64B H 0.984714 1.239669 0.491008 0.097 Uiso 1 1 calc R U
H64C H 0.934575 1.210135 0.506155 0.097 Uiso 1 1 calc R U
C65 C 0.7930(4) 1.0374(5) 0.4462(3) 0.040(3) Uani 1 1 d . .
C66 C 0.7772(5) 0.9767(6) 0.4325(4) 0.059(4) Uani 1 1 d . .
H66A H 0.759765 0.980629 0.409025 0.088 Uiso 1 1 calc R U
H66B H 0.754503 0.958454 0.449922 0.088 Uiso 1 1 calc R U
H66C H 0.807094 0.951844 0.429829 0.088 Uiso 1 1 calc R U
C67 C 0.7767(4) 1.0641(6) 0.4778(3) 0.044(3) Uani 1 1 d . .
H67 H 0.754959 1.047257 0.495073 0.053 Uiso 1 1 calc R U
C68 C 0.7974(4) 1.1180(5) 0.4793(3) 0.033(2) Uani 1 1 d . .
C69 C 0.7906(5) 1.1654(6) 0.5066(3) 0.050(3) Uani 1 1 d . .
H69A H 0.774163 1.149024 0.527931 0.075 Uiso 1 1 calc R U
H69B H 0.769627 1.196838 0.496162 0.075 Uiso 1 1 calc R U
H69C H 0.823560 1.181472 0.513749 0.075 Uiso 1 1 calc R U
S7 S 0.5832(6) 0.7488(7) 0.5393(4) 0.286(6) Uani 1 1 d D .
O1 O 0.5538(10) 0.8072(12) 0.5515(6) 0.286(6) Uani 1 1 d D .
O2 O 0.5743(10) 0.7497(13) 0.4969(6) 0.286(6) Uani 1 1 d D .
O3 O 0.6391(9) 0.7732(12) 0.5431(6) 0.286(6) Uani 1 1 d D .
F1 F 0.5741(9) 0.6870(11) 0.5932(6) 0.286(6) Uani 1 1 d D .
F2 F 0.5172(10) 0.6756(11) 0.5547(6) 0.286(6) Uani 1 1 d D .
F3 F 0.5894(9) 0.6623(11) 0.5433(6) 0.286(6) Uani 1 1 d D .
C70 C 0.5596(9) 0.6845(15) 0.5621(6) 0.286(6) Uani 1 1 d D .
S8 S 0.6756(2) 0.95233(19) 0.14019(12) 0.0839(14) Uani 1 1 d D U
O4 O 0.6822(6) 1.0139(5) 0.1458(4) 0.118(5) Uani 1 1 d D U
O5 O 0.6471(9) 0.9366(7) 0.1078(4) 0.183(10) Uani 1 1 d D U
O6 O 0.7153(5) 0.9123(6) 0.1511(4) 0.126(6) Uani 1 1 d D U
F4 F 0.6137(6) 0.8745(6) 0.1700(5) 0.177(7) Uani 1 1 d D U
F5 F 0.6446(8) 0.9398(7) 0.2071(5) 0.178(7) Uani 1 1 d D U
F6 F 0.5836(6) 0.9628(7) 0.1695(5) 0.182(8) Uani 1 1 d D U
C71 C 0.6268(8) 0.9320(8) 0.1723(6) 0.122(7) Uani 1 1 d D U
C72 C 0.6742(7) 0.6439(10) 0.4736(5) 0.093(6) Uani 1 1 d . .
H72 H 0.651501 0.647203 0.494782 0.112 Uiso 1 1 calc R U
Cl3 Cl 0.7265(3) 0.6885(3) 0.4797(3) 0.169(3) Uani 1 1 d . .
Cl4 Cl 0.6978(4) 0.5692(3) 0.4697(3) 0.188(4) Uani 1 1 d . .
Cl5 Cl 0.6420(2) 0.6597(3) 0.43472(19) 0.130(2) Uani 1 1 d . .

loop_
_atom_site_aniso_label
_atom_site_aniso_U_11
_atom_site_aniso_U_22
_atom_site_aniso_U_33
_atom_site_aniso_U_23
_atom_site_aniso_U_13
_atom_site_aniso_U_12
W1 0.0260(2) 0.02102(19) 0.0269(2) -0.00389(15) 0.00545(15) 0.00156(15)
W2 0.0275(2) 0.0270(2) 0.0255(2) -0.00623(16) 0.00339(15) -0.00046(16)
Cu1 0.0366(7) 0.0215(6) 0.0369(7) -0.0020(5) 0.0119(5) 0.0043(5)
Cu2 0.0356(7) 0.0315(7) 0.0323(7) -0.0051(5) 0.0013(5) -0.0063(5)
Cu3 0.0345(7) 0.0312(7) 0.0284(6) -0.0022(5) 0.0089(5) 0.0040(5)
Cu4 0.0411(7) 0.0377(7) 0.0275(7) -0.0087(5) 0.0012(6) 0.0014(6)
Cu5 0.0367(7) 0.0324(7) 0.0355(7) 0.0003(6) 0.0118(6) 0.0068(6)
Cu6 0.0378(7) 0.0296(7) 0.0392(7) -0.0078(6) 0.0037(6) -0.0050(6)
S1 0.0311(13) 0.0282(13) 0.0308(13) -0.0030(10) 0.0030(10) 0.0017(10)
S2 0.0298(13) 0.0249(12) 0.0296(13) -0.0042(10) 0.0075(10) -0.0019(10)
S3 0.0265(12) 0.0270(12) 0.0329(13) -0.0018(10) 0.0075(10) 0.0052(10)
S4 0.0290(13) 0.0360(14) 0.0368(14) -0.0121(11) 0.0002(11) -0.0009(11)
S5 0.0321(13) 0.0319(13) 0.0314(13) 0.0013(11) 0.0068(10) 0.0012(11)
S6 0.0358(14) 0.0292(13) 0.0311(13) -0.0015(10) 0.0044(11) -0.0031(11)
Cl1 0.0466(15) 0.0268(12) 0.0323(13) -0.0077(10) 0.0081(11) 0.0009(11)
Cl2 0.0504(16) 0.0303(13) 0.0345(14) -0.0079(11) 0.0131(12) -0.0030(12)
N1 0.024(4) 0.033(5) 0.033(5) -0.008(4) 0.006(3) 0.000(4)
N2 0.034(5) 0.025(4) 0.033(5) -0.010(4) 0.004(4) -0.001(4)
N3 0.033(5) 0.023(4) 0.039(5) -0.007(4) 0.006(4) 0.005(4)
N4 0.031(5) 0.034(5) 0.032(5) -0.004(4) 0.005(4) -0.001(4)
N5 0.032(5) 0.021(4) 0.037(5) -0.007(4) 0.001(4) 0.006(3)
N6 0.042(5) 0.018(4) 0.042(5) -0.007(4) 0.005(4) -0.008(4)
N7 0.064(7) 0.022(4) 0.034(5) -0.003(4) 0.010(4) 0.011(4)
N8 0.030(5) 0.028(5) 0.039(5) -0.008(4) 0.001(4) 0.000(4)
N9 0.046(5) 0.029(5) 0.031(5) -0.003(4) 0.012(4) 0.002(4)
N10 0.053(6) 0.039(6) 0.031(5) -0.013(4) -0.005(4) 0.015(5)
N11 0.040(5) 0.034(5) 0.032(5) -0.004(4) 0.005(4) 0.000(4)
N12 0.033(5) 0.034(5) 0.038(5) -0.005(4) 0.008(4) -0.004(4)
N13 0.043(5) 0.025(4) 0.028(4) -0.009(3) 0.000(4) 0.015(4)
N14 0.056(6) 0.036(5) 0.020(4) -0.008(4) -0.002(4) 0.006(4)
N15 0.036(5) 0.038(5) 0.035(5) -0.006(4) 0.004(4) -0.004(4)
N16 0.046(5) 0.033(5) 0.029(5) -0.007(4) 0.006(4) -0.009(4)
N17 0.032(5) 0.034(5) 0.030(5) -0.013(4) 0.006(4) -0.008(4)
N18 0.036(5) 0.031(5) 0.024(4) -0.007(3) 0.004(4) 0.004(4)
B1 0.038(7) 0.034(7) 0.033(6) -0.017(5) 0.005(5) 0.005(5)
B2 0.049(8) 0.030(6) 0.027(6) -0.010(5) 0.005(5) -0.004(5)
C1 0.021(5) 0.035(6) 0.033(5) 0.000(4) 0.005(4) -0.006(4)
C2 0.048(7) 0.039(7) 0.038(6) 0.000(5) 0.001(5) 0.006(5)
C3 0.043(6) 0.042(7) 0.026(5) 0.000(5) 0.000(5) 0.002(5)
C4 0.033(6) 0.036(6) 0.031(5) -0.011(4) 0.001(4) 0.002(4)
C5 0.059(8) 0.043(7) 0.049(7) -0.016(6) -0.005(6) -0.008(6)
C6 0.036(6) 0.048(7) 0.034(6) 0.002(5) 0.008(5) 0.019(5)
C7 0.031(6) 0.043(7) 0.056(8) -0.011(6) 0.007(5) 0.004(5)
C8 0.038(6) 0.043(7) 0.054(7) -0.005(6) 0.017(6) 0.019(5)
C9 0.051(7) 0.029(6) 0.050(7) -0.009(5) 0.021(6) 0.013(5)
C10 0.051(8) 0.053(8) 0.057(8) -0.023(6) 0.015(6) 0.022(6)
C11 0.032(5) 0.022(5) 0.040(6) 0.004(4) 0.007(4) 0.006(4)
C12 0.025(5) 0.028(5) 0.044(6) 0.005(5) 0.009(4) 0.004(4)
C13 0.044(6) 0.016(5) 0.055(7) 0.007(5) 0.006(5) 0.001(4)
C14 0.047(7) 0.027(6) 0.054(7) 0.001(5) 0.005(6) -0.007(5)
C15 0.100(12) 0.030(7) 0.073(10) -0.007(7) 0.001(9) -0.020(7)
C16 0.054(7) 0.024(5) 0.036(6) 0.001(4) 0.001(5) 0.003(5)
C17 0.088(11) 0.042(7) 0.052(8) 0.000(6) 0.023(7) 0.026(7)
C18 0.084(10) 0.032(6) 0.034(6) -0.005(5) -0.003(6) 0.002(6)
C19 0.080(10) 0.052(9) 0.055(8) -0.006(7) 0.014(7) 0.039(8)
C20 0.107(12) 0.034(7) 0.033(7) -0.015(5) 0.001(7) 0.025(7)
C21 0.147(16) 0.026(6) 0.035(7) -0.006(5) -0.025(8) 0.030(8)
C22 0.150(16) 0.037(7) 0.037(7) -0.009(6) -0.022(8) 0.045(9)
C23 0.111(12) 0.039(7) 0.033(7) -0.010(5) -0.014(7) 0.030(8)
C24 0.086(10) 0.032(6) 0.042(7) -0.011(5) -0.014(7) 0.036(7)
C25 0.060(8) 0.050(8) 0.028(6) 0.004(5) 0.004(5) 0.016(6)
C26 0.087(11) 0.043(8) 0.047(8) -0.007(6) -0.022(8) -0.001(7)
C27 0.057(7) 0.033(6) 0.033(6) -0.004(5) 0.007(5) 0.011(5)
C28 0.072(9) 0.048(8) 0.041(7) -0.012(6) -0.015(7) 0.000(7)
C29 0.058(8) 0.040(7) 0.032(6) 0.005(5) -0.001(5) -0.012(6)
C30 0.039(6) 0.051(7) 0.034(6) -0.002(5) 0.008(5) -0.007(5)
C31 0.051(7) 0.036(6) 0.029(6) -0.001(5) -0.006(5) 0.004(5)
C32 0.046(7) 0.038(6) 0.033(6) 0.003(5) -0.002(5) -0.015(5)
C33 0.023(5) 0.028(5) 0.042(6) -0.009(4) 0.003(4) 0.004(4)
C34 0.029(5) 0.031(6) 0.038(6) -0.007(4) -0.002(4) -0.005(4)
C35 0.024(5) 0.032(5) 0.031(5) 0.002(4) 0.002(4) 0.002(4)
C36 0.027(5) 0.025(5) 0.037(6) -0.006(4) 0.002(4) 0.006(4)
C37 0.023(5) 0.027(5) 0.029(5) -0.001(4) -0.003(4) 0.002(4)
C38 0.042(6) 0.032(6) 0.028(5) 0.004(4) 0.012(4) -0.004(5)
C39 0.032(6) 0.034(6) 0.039(6) 0.005(5) 0.009(5) 0.005(5)
C40 0.035(6) 0.027(5) 0.043(6) 0.003(5) 0.020(5) 0.007(4)
C41 0.051(7) 0.036(6) 0.039(6) 0.019(5) 0.011(5) 0.006(5)
C42 0.060(8) 0.040(7) 0.033(6) 0.001(5) 0.015(5) 0.012(6)
C43 0.035(6) 0.037(6) 0.045(7) 0.004(5) 0.010(5) 0.012(5)
C44 0.077(9) 0.039(7) 0.041(7) 0.006(5) 0.018(6) 0.018(6)
C45 0.044(7) 0.049(7) 0.044(7) 0.004(6) 0.018(5) 0.010(6)
C46 0.042(7) 0.046(7) 0.042(7) -0.008(5) 0.013(5) -0.001(5)
C47 0.070(8) 0.033(6) 0.034(6) 0.002(5) 0.016(6) 0.003(6)
C48 0.085(10) 0.052(8) 0.054(8) -0.020(6) 0.043(7) -0.043(8)
C49 0.093(11) 0.041(7) 0.050(8) -0.009(6) 0.036(7) -0.030(7)
C50 0.056(8) 0.037(6) 0.042(7) -0.018(5) 0.023(6) -0.017(5)
C51 0.067(8) 0.035(6) 0.031(6) -0.010(5) 0.011(5) -0.007(6)
C52 0.048(7) 0.044(7) 0.033(6) -0.020(5) 0.016(5) -0.013(5)
C53 0.056(7) 0.040(7) 0.026(6) -0.004(5) 0.006(5) 0.000(5)
C54 0.049(7) 0.038(6) 0.023(5) -0.006(4) 0.008(5) -0.005(5)
C55 0.045(6) 0.031(6) 0.035(6) 0.002(5) -0.003(5) 0.005(5)
C56 0.051(7) 0.039(6) 0.036(6) -0.004(5) -0.006(5) 0.020(5)
C57 0.086(10) 0.034(7) 0.048(8) -0.004(6) 0.005(7) 0.015(7)
C58 0.078(9) 0.032(6) 0.038(7) -0.010(5) -0.005(6) 0.017(6)
C59 0.164(18) 0.045(8) 0.046(8) -0.020(7) -0.019(10) 0.035(10)
C60 0.031(6) 0.037(6) 0.055(7) 0.003(5) -0.002(5) -0.003(5)
C61 0.032(6) 0.048(8) 0.087(11) -0.017(7) 0.000(6) 0.000(6)
C62 0.040(7) 0.051(8) 0.049(7) -0.002(6) -0.008(6) -0.021(6)
C63 0.049(7) 0.063(8) 0.034(6) -0.014(6) 0.009(5) -0.024(6)
C64 0.080(10) 0.071(10) 0.044(8) -0.023(7) 0.002(7) -0.041(8)
C65 0.037(6) 0.041(7) 0.044(7) -0.005(5) 0.012(5) 0.000(5)
C66 0.065(9) 0.061(9) 0.051(8) -0.019(7) 0.022(7) -0.035(7)
C67 0.036(6) 0.051(7) 0.046(7) -0.009(6) 0.016(5) -0.003(5)
C68 0.029(5) 0.044(6) 0.026(5) -0.010(5) 0.009(4) -0.005(5)
C69 0.052(8) 0.053(8) 0.045(7) -0.021(6) 0.003(6) 0.008(6)
S7 0.361(13) 0.250(9) 0.242(8) 0.114(8) -0.153(10) -0.062(9)
O1 0.361(13) 0.250(9) 0.242(8) 0.114(8) -0.153(10) -0.062(9)
O2 0.361(13) 0.250(9) 0.242(8) 0.114(8) -0.153(10) -0.062(9)
O3 0.361(13) 0.250(9) 0.242(8) 0.114(8) -0.153(10) -0.062(9)
F1 0.361(13) 0.250(9) 0.242(8) 0.114(8) -0.153(10) -0.062(9)
F2 0.361(13) 0.250(9) 0.242(8) 0.114(8) -0.153(10) -0.062(9)
F3 0.361(13) 0.250(9) 0.242(8) 0.114(8) -0.153(10) -0.062(9)
C70 0.361(13) 0.250(9) 0.242(8) 0.114(8) -0.153(10) -0.062(9)
S8 0.123(4) 0.059(3) 0.069(3) -0.012(2) -0.038(3) 0.022(3)
O4 0.137(12) 0.066(8) 0.152(13) -0.049(9) 0.002(10) 0.020(8)
O5 0.35(3) 0.110(13) 0.088(11) -0.044(9) -0.104(14) 0.078(15)
O6 0.118(12) 0.117(12) 0.143(13) -0.022(10) -0.003(10) 0.078(10)
F4 0.168(14) 0.081(9) 0.28(2) 0.042(11) -0.061(14) -0.023(9)
F5 0.26(2) 0.131(13) 0.146(14) 0.006(11) 0.009(14) 0.055(13)
F6 0.132(12) 0.190(16) 0.225(18) 0.116(14) 0.016(12) 0.031(12)
C71 0.139(16) 0.114(17) 0.112(16) 0.025(13) -0.010(11) 0.041(14)
C72 0.080(12) 0.129(18) 0.071(12) 0.004(11) 0.013(10) 0.021(12)
Cl3 0.144(6) 0.101(5) 0.259(10) -0.008(6) -0.062(6) -0.029(4)
Cl4 0.175(8) 0.094(5) 0.293(12) -0.025(6) -0.034(8) 0.003(5)
Cl5 0.101(4) 0.151(6) 0.137(5) -0.019(5) -0.001(4) -0.003(4)

loop_
_atom_type_symbol
_atom_type_description
_atom_type_scat_dispersion_real
_atom_type_scat_dispersion_imag
_atom_type_scat_source
C C 0.0033 0.0016 'International Tables Vol C Tables 4.2.6.8 and 6.1.1.4'
H H 0.0000 0.0000 'International Tables Vol C Tables 4.2.6.8 and 6.1.1.4'
B B 0.0013 0.0007 'International Tables Vol C Tables 4.2.6.8 and 6.1.1.4'
Cl Cl 0.1484 0.1585 'International Tables Vol C Tables 4.2.6.8 and 6.1.1.4'
Cu Cu 0.3201 1.2651 'International Tables Vol C Tables 4.2.6.8 and 6.1.1.4'
F F 0.0171 0.0103 'International Tables Vol C Tables 4.2.6.8 and 6.1.1.4'
N N 0.0061 0.0033 'International Tables Vol C Tables 4.2.6.8 and 6.1.1.4'
O O 0.0106 0.0060 'International Tables Vol C Tables 4.2.6.8 and 6.1.1.4'
S S 0.1246 0.1234 'International Tables Vol C Tables 4.2.6.8 and 6.1.1.4'
W W -0.8490 6.8722 'International Tables Vol C Tables 4.2.6.8 and 6.1.1.4'

loop_
_geom_angle_atom_site_label_1
_geom_angle_atom_site_label_2
_geom_angle_atom_site_label_3
_geom_angle
N3 W1 N5 79.2(3)
N3 W1 N1 79.8(3)
N5 W1 N1 82.2(3)
N3 W1 S2 86.0(2)
N5 W1 S2 162.1(2)
N1 W1 S2 85.2(2)
N3 W1 S3 160.7(2)
N5 W1 S3 87.0(2)
N1 W1 S3 85.1(2)
S2 W1 S3 104.70(9)
N3 W1 S1 87.5(2)
N5 W1 S1 85.3(2)
N1 W1 S1 163.6(2)
S2 W1 S1 104.38(9)
S3 W1 S1 104.77(9)
N3 W1 Cu2 94.8(2)
N5 W1 Cu2 138.2(2)
N1 W1 Cu2 138.0(2)
S2 W1 Cu2 52.79(7)
S3 W1 Cu2 104.40(7)
S1 W1 Cu2 52.97(7)
N3 W1 Cu1 138.9(2)
N5 W1 Cu1 140.3(2)
N1 W1 Cu1 93.1(2)
S2 W1 Cu1 52.97(7)
S3 W1 Cu1 53.36(7)
S1 W1 Cu1 103.27(7)
Cu2 W1 Cu1 63.93(4)
N3 W1 Cu3 140.3(2)
N5 W1 Cu3 92.6(2)
N1 W1 Cu3 138.0(2)
S2 W1 Cu3 105.28(7)
S3 W1 Cu3 52.90(7)
S1 W1 Cu3 52.95(7)
Cu2 W1 Cu3 65.80(4)
Cu1 W1 Cu3 65.02(4)
N13 W2 N17 80.6(3)
N13 W2 N15 80.2(3)
N17 W2 N15 81.2(3)
N13 W2 S6 162.1(2)
N17 W2 S6 86.1(2)
N15 W2 S6 86.0(2)
N13 W2 S4 86.5(2)
N17 W2 S4 86.0(2)
N15 W2 S4 162.8(2)
S6 W2 S4 104.62(10)
N13 W2 S5 85.4(2)
N17 W2 S5 162.0(2)
N15 W2 S5 85.3(2)
S6 W2 S5 104.85(9)
S4 W2 S5 104.47(10)
N13 W2 Cu5 138.5(2)
N17 W2 Cu5 139.1(2)
N15 W2 Cu5 93.0(2)
S6 W2 Cu5 53.07(7)
S4 W2 Cu5 104.10(7)
S5 W2 Cu5 53.16(7)
N13 W2 Cu4 93.2(2)
N17 W2 Cu4 139.0(2)
N15 W2 Cu4 137.9(2)
S6 W2 Cu4 104.75(7)
S4 W2 Cu4 53.08(7)
S5 W2 Cu4 52.68(7)
Cu5 W2 Cu4 64.96(4)
N13 W2 Cu6 139.9(2)
N17 W2 Cu6 93.9(2)
N15 W2 Cu6 138.6(2)
S6 W2 Cu6 52.61(7)
S4 W2 Cu6 53.45(8)
S5 W2 Cu6 104.06(7)
Cu5 W2 Cu6 64.25(4)
Cu4 W2 Cu6 65.33(4)
N7 Cu1 S2 115.8(3)
N7 Cu1 S3 126.4(3)
S2 Cu1 S3 109.74(10)
N7 Cu1 Cl1 90.2(3)
S2 Cu1 Cl1 105.81(10)
S3 Cu1 Cl1 103.50(10)
N7 Cu1 W1 165.0(3)
S2 Cu1 W1 55.77(7)
S3 Cu1 W1 55.77(7)
Cl1 Cu1 W1 103.94(7)
N7 Cu1 Cu2 128.8(3)
S2 Cu1 Cu2 50.89(8)
S3 Cu1 Cu2 101.45(8)
Cl1 Cu1 Cu2 58.72(7)
W1 Cu1 Cu2 57.97(4)
N7 Cu1 Cu3 136.7(3)
S2 Cu1 Cu3 101.45(8)
S3 Cu1 Cu3 50.34(8)
Cl1 Cu1 Cu3 57.64(7)
W1 Cu1 Cu3 57.63(4)
Cu2 Cu1 Cu3 61.24(5)
N8 Cu2 S2 121.6(3)
N8 Cu2 S1 121.7(3)
S2 Cu2 S1 110.40(11)
N8 Cu2 W1 168.2(3)
S2 Cu2 W1 55.91(7)
S1 Cu2 W1 56.03(7)
N8 Cu2 Cl1 89.1(3)
S2 Cu2 Cl1 104.46(10)
S1 Cu2 Cl1 102.37(10)
W1 Cu2 Cl1 102.68(7)
N8 Cu2 Cu1 131.1(3)
S2 Cu2 Cu1 51.19(7)
S1 Cu2 Cu1 100.95(8)
W1 Cu2 Cu1 58.10(4)
Cl1 Cu2 Cu1 56.98(7)
N8 Cu2 Cu3 131.9(3)
S2 Cu2 Cu3 100.83(8)
S1 Cu2 Cu3 50.00(7)
W1 Cu2 Cu3 57.30(4)
Cl1 Cu2 Cu3 56.78(7)
Cu1 Cu2 Cu3 60.22(5)
N9 Cu3 S3 124.7(3)
N9 Cu3 S1 119.4(3)
S3 Cu3 S1 110.33(10)
N9 Cu3 Cl1 89.0(3)
S3 Cu3 Cl1 102.84(10)
S1 Cu3 Cl1 102.74(10)
N9 Cu3 W1 167.8(3)
S3 Cu3 W1 55.75(7)
S1 Cu3 W1 55.78(7)
Cl1 Cu3 W1 102.83(7)
N9 Cu3 Cu1 133.8(3)
S3 Cu3 Cu1 50.73(8)
S1 Cu3 Cu1 99.35(8)
Cl1 Cu3 Cu1 56.54(7)
W1 Cu3 Cu1 57.36(4)
N9 Cu3 Cu2 130.5(3)
S3 Cu3 Cu2 99.47(8)
S1 Cu3 Cu2 49.82(8)
Cl1 Cu3 Cu2 57.37(7)
W1 Cu3 Cu2 56.90(4)
Cu1 Cu3 Cu2 58.55(4)
N10 Cu4 S5 119.8(3)
N10 Cu4 S4 121.8(3)
S5 Cu4 S4 109.91(11)
N10 Cu4 Cl2 91.8(3)
S5 Cu4 Cl2 106.04(11)
S4 Cu4 Cl2 102.26(11)
N10 Cu4 W2 163.8(3)
S5 Cu4 W2 55.77(7)
S4 Cu4 W2 55.56(7)
Cl2 Cu4 W2 104.37(8)
N10 Cu4 Cu5 134.7(3)
S5 Cu4 Cu5 50.48(8)
S4 Cu4 Cu5 99.66(9)
Cl2 Cu4 Cu5 59.79(8)
W2 Cu4 Cu5 57.03(4)
N10 Cu4 Cu6 135.4(3)
S5 Cu4 Cu6 100.27(9)
S4 Cu4 Cu6 50.71(8)
Cl2 Cu4 Cu6 56.66(7)
W2 Cu4 Cu6 57.65(4)
Cu5 Cu4 Cu6 59.13(5)
N11 Cu5 S6 124.1(3)
N11 Cu5 S5 119.3(3)
S6 Cu5 S5 110.79(11)
N11 Cu5 W2 168.9(3)
S6 Cu5 W2 56.13(8)
S5 Cu5 W2 56.22(7)
N11 Cu5 Cl2 89.2(3)
S6 Cu5 Cl2 103.83(10)
S5 Cu5 Cl2 101.87(11)
W2 Cu5 Cl2 101.64(7)
N11 Cu5 Cu6 131.4(3)
S6 Cu5 Cu6 50.90(8)
S5 Cu5 Cu6 101.94(9)
W2 Cu5 Cu6 58.69(4)
Cl2 Cu5 Cu6 56.13(7)
N11 Cu5 Cu4 128.8(3)
S6 Cu5 Cu4 101.51(9)
S5 Cu5 Cu4 50.41(8)
W2 Cu5 Cu4 58.01(4)
Cl2 Cu5 Cu4 55.40(7)
Cu6 Cu5 Cu4 61.15(5)
N12 Cu6 S6 118.1(3)
N12 Cu6 S4 125.0(3)
S6 Cu6 S4 108.76(11)
N12 Cu6 Cl2 91.7(3)
S6 Cu6 Cl2 107.03(11)
S4 Cu6 Cl2 100.88(11)
N12 Cu6 W2 164.9(3)
S6 Cu6 W2 55.27(7)
S4 Cu6 W2 55.05(7)
Cl2 Cu6 W2 103.22(7)
N12 Cu6 Cu5 131.9(3)
S6 Cu6 Cu5 50.61(8)
S4 Cu6 Cu5 99.56(9)
Cl2 Cu6 Cu5 59.79(7)
W2 Cu6 Cu5 57.06(4)
N12 Cu6 Cu4 136.6(3)
S6 Cu6 Cu4 100.08(9)
S4 Cu6 Cu4 49.95(8)
Cl2 Cu6 Cu4 55.92(7)
W2 Cu6 Cu4 57.02(4)
Cu5 Cu6 Cu4 59.73(5)
Cu2 S1 Cu3 80.18(10)
Cu2 S1 W1 71.01(8)
Cu3 S1 W1 71.27(8)
Cu2 S2 Cu1 77.92(9)
Cu2 S2 W1 71.30(8)
Cu1 S2 W1 71.26(8)
Cu3 S3 Cu1 78.93(10)
Cu3 S3 W1 71.35(8)
Cu1 S3 W1 70.88(8)
Cu4 S4 Cu6 79.34(10)
Cu4 S4 W2 71.35(8)
Cu6 S4 W2 71.50(9)
Cu4 S5 Cu5 79.11(10)
Cu4 S5 W2 71.56(8)
Cu5 S5 W2 70.62(8)
Cu5 S6 Cu6 78.49(10)
Cu5 S6 W2 70.79(8)
Cu6 S6 W2 72.11(9)
Cu1 Cl1 Cu3 65.82(7)
Cu1 Cl1 Cu2 64.31(7)
Cu3 Cl1 Cu2 65.85(7)
Cu4 Cl2 Cu6 67.42(7)
Cu4 Cl2 Cu5 64.81(7)
Cu6 Cl2 Cu5 64.07(7)
C1 N1 N2 105.9(8)
C1 N1 W1 134.3(7)
N2 N1 W1 119.8(6)
C4 N2 N1 110.2(8)
C4 N2 B1 129.0(9)
N1 N2 B1 120.5(8)
C6 N3 N4 105.8(8)
C6 N3 W1 132.6(7)
N4 N3 W1 121.6(6)
C9 N4 N3 109.5(9)
C9 N4 B1 130.3(9)
N3 N4 B1 120.1(8)
C11 N5 N6 105.4(8)
C11 N5 W1 133.8(7)
N6 N5 W1 120.8(6)
C14 N6 N5 110.4(9)
C14 N6 B1 128.9(9)
N5 N6 B1 120.7(8)
C16 N7 C17 118.7(10)
C16 N7 Cu1 121.2(8)
C17 N7 Cu1 119.4(9)
C29 N8 C30 117.6(9)
C29 N8 Cu2 120.2(8)
C30 N8 Cu2 121.0(8)
C43 N9 C42 116.9(9)
C43 N9 Cu3 118.4(8)
C42 N9 Cu3 123.1(8)
C27 N10 C28 117.2(11)
C27 N10 Cu4 123.1(9)
C28 N10 Cu4 119.1(9)
C40 N11 C41 116.3(9)
C40 N11 Cu5 119.7(7)
C41 N11 Cu5 122.8(8)
C53 N12 C54 119.0(10)
C53 N12 Cu6 123.3(8)
C54 N12 Cu6 117.7(8)
C55 N13 N14 104.7(8)
C55 N13 W2 134.2(7)
N14 N13 W2 121.1(6)
C58 N14 N13 110.5(8)
C58 N14 B2 129.6(9)
N13 N14 B2 119.8(9)
C60 N15 N16 105.2(9)
C60 N15 W2 134.7(8)
N16 N15 W2 120.0(7)
C63 N16 N15 110.1(10)
C63 N16 B2 128.3(10)
N15 N16 B2 121.5(8)
C65 N17 N18 105.6(8)
C65 N17 W2 134.3(7)
N18 N17 W2 120.0(6)
C68 N18 N17 109.8(8)
C68 N18 B2 128.3(9)
N17 N18 B2 122.0(8)
N6 B1 N4 109.7(9)
N6 B1 N2 109.7(9)
N4 B1 N2 108.5(9)
N6 B1 H1B1 109.5
N4 B1 H1B1 109.7
N2 B1 H1B1 109.6
N18 B2 N16 109.5(9)
N18 B2 N14 108.4(9)
N16 B2 N14 109.2(9)
N18 B2 H1B2 109.8
N16 B2 H1B2 109.2
N14 B2 H1B2 110.6
N1 C1 C3 110.6(10)
N1 C1 C2 125.9(9)
C3 C1 C2 123.4(10)
C1 C2 H2A 109.5
C1 C2 H2B 109.5
H2A C2 H2B 109.5
C1 C2 H2C 109.5
H2A C2 H2C 109.5
H2B C2 H2C 109.5
C1 C3 C4 105.9(10)
C1 C3 H3 127.1
C4 C3 H3 127.1
N2 C4 C3 107.5(9)
N2 C4 C5 123.4(10)
C3 C4 C5 129.1(10)
C4 C5 H5A 109.5
C4 C5 H5B 109.5
H5A C5 H5B 109.5
C4 C5 H5C 109.5
H5A C5 H5C 109.5
H5B C5 H5C 109.5
N3 C6 C8 108.4(11)
N3 C6 C7 127.0(9)
C8 C6 C7 124.5(10)
C6 C7 H7A 109.5
C6 C7 H7B 109.5
H7A C7 H7B 109.5
C6 C7 H7C 109.5
H7A C7 H7C 109.5
H7B C7 H7C 109.5
C9 C8 C6 108.4(10)
C9 C8 H8 125.8
C6 C8 H8 125.8
C8 C9 N4 107.9(10)
C8 C9 C10 132.0(11)
N4 C9 C10 120.0(11)
C9 C10 H10A 109.5
C9 C10 H10B 109.5
H10A C10 H10B 109.5
C9 C10 H10C 109.5
H10A C10 H10C 109.5
H10B C10 H10C 109.5
N5 C11 C13 109.9(10)
N5 C11 C12 127.2(9)
C13 C11 C12 122.9(10)
C11 C12 H12A 109.5
C11 C12 H12B 109.5
H12A C12 H12B 109.5
C11 C12 H12C 109.5
H12A C12 H12C 109.5
H12B C12 H12C 109.5
C14 C13 C11 107.0(10)
C14 C13 H13 126.5
C11 C13 H13 126.5
N6 C14 C13 107.2(10)
N6 C14 C15 123.1(11)
C13 C14 C15 129.7(11)
C14 C15 H15A 109.5
C14 C15 H15B 109.5
H15A C15 H15B 109.5
C14 C15 H15C 109.5
H15A C15 H15C 109.5
H15B C15 H15C 109.5
N7 C16 C18 123.1(12)
N7 C16 H16 118.5
C18 C16 H16 118.5
N7 C17 C19 120.5(14)
N7 C17 H17 119.8
C19 C17 H17 119.8
C16 C18 C20 119.6(13)
C16 C18 H18 120.2
C20 C18 H18 120.2
C20 C19 C17 120.1(13)
C20 C19 H19 120.0
C17 C19 H19 120.0
C18 C20 C19 118.1(12)
C18 C20 C21 122.7(15)
C19 C20 C21 119.1(14)
C20 C21 C22 107.3(10)
C20 C21 H21A 110.3
C22 C21 H21A 110.3
C20 C21 H21B 110.3
C22 C21 H21B 110.3
H21A C21 H21B 108.5
C21 C22 C23 113.7(10)
C21 C22 H22A 108.8
C23 C22 H22A 108.8
C21 C22 H22B 108.8
C23 C22 H22B 108.8
H22A C22 H22B 107.7
C24 C23 C22 107.5(10)
C24 C23 H23A 110.2
C22 C23 H23A 110.2
C24 C23 H23B 110.2
C22 C23 H23B 110.2
H23A C23 H23B 108.5
C26 C24 C25 118.7(12)
C26 C24 C23 120.4(14)
C25 C24 C23 120.7(14)
C27 C25 C24 117.8(13)
C27 C25 H25 121.1
C24 C25 H25 121.1
C24 C26 C28 119.8(14)
C24 C26 H26 120.1
C28 C26 H26 120.1
N10 C27 C25 125.1(12)
N10 C27 H27 117.5
C25 C27 H27 117.5
N10 C28 C26 121.2(14)
N10 C28 H28 119.4
C26 C28 H28 119.4
N8 C29 C31 122.4(11)
N8 C29 H29 118.8
C31 C29 H29 118.8
N8 C30 C32 122.6(11)
N8 C30 H30 118.7
C32 C30 H30 118.7
C29 C31 C33 120.3(10)
C29 C31 H31 119.9
C33 C31 H31 119.9
C33 C32 C30 118.7(10)
C33 C32 H32 120.7
C30 C32 H32 120.7
C32 C33 C31 118.4(10)
C32 C33 C34 121.2(10)
C31 C33 C34 120.3(10)
C33 C34 C35 108.8(8)
C33 C34 H34A 109.9
C35 C34 H34A 109.9
C33 C34 H34B 109.9
C35 C34 H34B 109.9
H34A C34 H34B 108.3
C36 C35 C34 112.0(8)
C36 C35 H35A 109.2
C34 C35 H35A 109.2
C36 C35 H35B 109.2
C34 C35 H35B 109.2
H35A C35 H35B 107.9
C35 C36 C37 108.7(8)
C35 C36 H36A 110.0
C37 C36 H36A 110.0
C35 C36 H36B 110.0
C37 C36 H36B 110.0
H36A C36 H36B 108.3
C38 C37 C39 117.8(9)
C38 C37 C36 120.5(9)
C39 C37 C36 121.4(9)
C37 C38 C40 119.4(10)
C37 C38 H38 120.3
C40 C38 H38 120.3
C41 C39 C37 120.0(10)
C41 C39 H39 120.0
C37 C39 H39 120.0
N11 C40 C38 123.5(10)
N11 C40 H40 118.2
C38 C40 H40 118.2
C39 C41 N11 122.8(10)
C39 C41 H41 118.6
N11 C41 H41 118.6
N9 C42 C44 122.6(11)
N9 C42 H42 118.7
C44 C42 H42 118.7
N9 C43 C45 122.9(11)
N9 C43 H43 118.5
C45 C43 H43 118.5
C42 C44 C46 120.0(12)
C42 C44 H44 120.0
C46 C44 H44 120.0
C46 C45 C43 120.7(11)
C46 C45 H45 119.7
C43 C45 H45 119.7
C45 C46 C44 116.6(11)
C45 C46 C47 122.3(11)
C44 C46 C47 121.0(11)
C48 C47 C46 113.8(11)
C48 C47 H47A 108.8
C46 C47 H47A 108.8
C48 C47 H47B 108.8
C46 C47 H47B 108.8
H47A C47 H47B 107.7
C47 C48 C49 111.1(12)
C47 C48 H48A 109.4
C49 C48 H48A 109.4
C47 C48 H48B 109.4
C49 C48 H48B 109.4
H48A C48 H48B 108.0
C48 C49 C50 114.1(10)
C48 C49 H49A 108.7
C50 C49 H49A 108.7
C48 C49 H49B 108.7
C50 C49 H49B 108.7
H49A C49 H49B 107.6
C51 C50 C52 118.5(11)
C51 C50 C49 120.9(12)
C52 C50 C49 120.1(11)
C50 C51 C53 120.0(11)
C50 C51 H51 120.0
C53 C51 H51 120.0
C50 C52 C54 120.0(10)
C50 C52 H52 120.0
C54 C52 H52 120.0
N12 C53 C51 122.2(11)
N12 C53 H53 118.9
C51 C53 H53 118.9
N12 C54 C52 120.3(10)
N12 C54 H54 119.8
C52 C54 H54 119.8
N13 C55 C57 110.3(10)
N13 C55 C56 125.0(10)
C57 C55 C56 124.7(10)
C55 C56 H56A 109.5
C55 C56 H56B 109.5
H56A C56 H56B 109.5
C55 C56 H56C 109.5
H56A C56 H56C 109.5
H56B C56 H56C 109.5
C58 C57 C55 106.1(11)
C58 C57 H57 127.0
C55 C57 H57 127.0
N14 C58 C57 108.5(10)
N14 C58 C59 120.7(11)
C57 C58 C59 130.8(12)
C58 C59 H59A 109.5
C58 C59 H59B 109.5
H59A C59 H59B 109.5
C58 C59 H59C 109.5
H59A C59 H59C 109.5
H59B C59 H59C 109.5
N15 C60 C62 110.0(11)
N15 C60 C61 125.1(11)
C62 C60 C61 124.8(11)
C60 C61 H61A 109.5
C60 C61 H61B 109.5
H61A C61 H61B 109.5
C60 C61 H61C 109.5
H61A C61 H61C 109.5
H61B C61 H61C 109.5
C60 C62 C63 107.4(11)
C60 C62 H62 126.3
C63 C62 H62 126.3
N16 C63 C62 107.1(10)
N16 C63 C64 123.3(12)
C62 C63 C64 129.5(12)
C63 C64 H64A 109.5
C63 C64 H64B 109.5
H64A C64 H64B 109.5
C63 C64 H64C 109.5
H64A C64 H64C 109.5
H64B C64 H64C 109.5
N17 C65 C67 109.5(10)
N17 C65 C66 124.8(10)
C67 C65 C66 125.7(11)
C65 C66 H66A 109.5
C65 C66 H66B 109.5
H66A C66 H66B 109.5
C65 C66 H66C 109.5
H66A C66 H66C 109.5
H66B C66 H66C 109.5
C68 C67 C65 107.5(10)
C68 C67 H67 126.3
C65 C67 H67 126.3
C67 C68 N18 107.5(9)
C67 C68 C69 129.3(10)
N18 C68 C69 123.2(10)
C68 C69 H69A 109.5
C68 C69 H69B 109.5
H69A C69 H69B 109.5
C68 C69 H69C 109.5
H69A C69 H69C 109.5
H69B C69 H69C 109.5
O2 S7 O3 101.9(13)
O2 S7 O1 101.7(12)
O3 S7 O1 98.3(14)
O2 S7 C70 115.3(15)
O3 S7 C70 125.0(14)
O1 S7 C70 111.1(19)
O2 S7 F3 95.7(14)
O3 S7 F3 105.3(15)
O1 S7 F3 147.0(18)
C70 S7 F3 35.9(7)
C70 F3 S7 64(2)
F2 C70 F3 116(2)
F2 C70 F1 121(2)
F3 C70 F1 112(2)
F2 C70 S7 112(3)
F3 C70 S7 80(2)
F1 C70 S7 107(2)
O4 S8 O6 119.3(9)
O4 S8 O5 115.1(8)
O6 S8 O5 116.3(8)
O4 S8 C71 103.8(9)
O6 S8 C71 100.5(9)
O5 S8 C71 96.2(12)
F6 C71 F4 106.1(17)
F6 C71 F5 106.6(17)
F4 C71 F5 105.4(16)
F6 C71 S8 115.5(15)
F4 C71 S8 112.7(16)
F5 C71 S8 109.8(16)
Cl5 C72 Cl3 112.3(12)
Cl5 C72 Cl4 107.5(12)
Cl3 C72 Cl4 106.2(10)
Cl5 C72 H72 110.3
Cl3 C72 H72 110.3
Cl4 C72 H72 110.3

loop_
_geom_bond_atom_site_label_1
_geom_bond_atom_site_label_2
_geom_bond_distance
W1 N3 2.246(8)
W1 N5 2.281(8)
W1 N1 2.305(9)
W1 S2 2.308(2)
W1 S3 2.313(2)
W1 S1 2.315(3)
W1 Cu2 2.6392(13)
W1 Cu1 2.6431(13)
W1 Cu3 2.6510(13)
W2 N13 2.279(8)
W2 N17 2.279(8)
W2 N15 2.288(9)
W2 S6 2.302(3)
W2 S4 2.304(3)
W2 S5 2.307(3)
W2 Cu5 2.6186(13)
W2 Cu4 2.6473(13)
W2 Cu6 2.6660(14)
Cu1 N7 1.957(9)
Cu1 S2 2.228(3)
Cu1 S3 2.245(3)
Cu1 Cl1 2.602(3)
Cu1 Cu2 2.7964(19)
Cu1 Cu3 2.8452(18)
Cu2 N8 1.954(9)
Cu2 S2 2.219(3)
Cu2 S1 2.228(3)
Cu2 Cl1 2.652(3)
Cu2 Cu3 2.8737(18)
Cu3 N9 1.963(8)
Cu3 S3 2.232(3)
Cu3 S1 2.234(3)
Cu3 Cl1 2.635(3)
Cu4 N10 1.964(9)
Cu4 S5 2.219(3)
Cu4 S4 2.234(3)
Cu4 Cl2 2.572(3)
Cu4 Cu5 2.8279(19)
Cu4 Cu6 2.868(2)
Cu5 N11 1.936(9)
Cu5 S6 2.217(3)
Cu5 S5 2.222(3)
Cu5 Cl2 2.701(3)
Cu5 Cu6 2.8105(19)
Cu6 N12 1.967(9)
Cu6 S6 2.226(3)
Cu6 S4 2.259(3)
Cu6 Cl2 2.595(3)
N1 C1 1.330(13)
N1 N2 1.389(11)
N2 C4 1.331(13)
N2 B1 1.534(15)
N3 C6 1.367(14)
N3 N4 1.391(12)
N4 C9 1.361(13)
N4 B1 1.525(15)
N5 C11 1.340(13)
N5 N6 1.387(11)
N6 C14 1.346(13)
N6 B1 1.510(15)
N7 C16 1.347(15)
N7 C17 1.370(16)
N8 C29 1.331(14)
N8 C30 1.356(14)
N9 C43 1.341(13)
N9 C42 1.346(14)
N10 C27 1.317(15)
N10 C28 1.351(16)
N11 C40 1.328(13)
N11 C41 1.365(14)
N12 C53 1.329(14)
N12 C54 1.350(13)
N13 C55 1.368(13)
N13 N14 1.393(11)
N14 C58 1.339(14)
N14 B2 1.557(15)
N15 C60 1.352(14)
N15 N16 1.394(12)
N16 C63 1.347(14)
N16 B2 1.517(16)
N17 C65 1.322(14)
N17 N18 1.393(11)
N18 C68 1.340(12)
N18 B2 1.503(15)
B1 H1B1 1.1502
B2 H1B2 1.1500
C1 C3 1.382(15)
C1 C2 1.497(15)
C2 H2A 0.9800
C2 H2B 0.9800
C2 H2C 0.9800
C3 C4 1.393(15)
C3 H3 0.9500
C4 C5 1.507(15)
C5 H5A 0.9800
C5 H5B 0.9800
C5 H5C 0.9800
C6 C8 1.393(15)
C6 C7 1.516(16)
C7 H7A 0.9800
C7 H7B 0.9800
C7 H7C 0.9800
C8 C9 1.340(18)
C8 H8 0.9500
C9 C10 1.512(16)
C10 H10A 0.9800
C10 H10B 0.9800
C10 H10C 0.9800
C11 C13 1.388(14)
C11 C12 1.492(14)
C12 H12A 0.9800
C12 H12B 0.9800
C12 H12C 0.9800
C13 C14 1.365(17)
C13 H13 0.9500
C14 C15 1.470(17)
C15 H15A 0.9800
C15 H15B 0.9800
C15 H15C 0.9800
C16 C18 1.381(15)
C16 H16 0.9500
C17 C19 1.409(18)
C17 H17 0.9500
C18 C20 1.391(19)
C18 H18 0.9500
C19 C20 1.40(2)
C19 H19 0.9500
C20 C21 1.502(16)
C21 C22 1.519(17)
C21 H21A 0.9900
C21 H21B 0.9900
C22 C23 1.552(16)
C22 H22A 0.9900
C22 H22B 0.9900
C23 C24 1.511(16)
C23 H23A 0.9900
C23 H23B 0.9900
C24 C26 1.37(2)
C24 C25 1.375(19)
C25 C27 1.369(16)
C25 H25 0.9500
C26 C28 1.387(17)
C26 H26 0.9500
C27 H27 0.9500
C28 H28 0.9500
C29 C31 1.356(16)
C29 H29 0.9500
C30 C32 1.384(15)
C30 H30 0.9500
C31 C33 1.386(15)
C31 H31 0.9500
C32 C33 1.362(15)
C32 H32 0.9500
C33 C34 1.514(14)
C34 C35 1.543(14)
C34 H34A 0.9900
C34 H34B 0.9900
C35 C36 1.514(14)
C35 H35A 0.9900
C35 H35B 0.9900
C36 C37 1.516(13)
C36 H36A 0.9900
C36 H36B 0.9900
C37 C38 1.363(14)
C37 C39 1.382(14)
C38 C40 1.376(14)
C38 H38 0.9500
C39 C41 1.349(15)
C39 H39 0.9500
C40 H40 0.9500
C41 H41 0.9500
C42 C44 1.384(16)
C42 H42 0.9500
C43 C45 1.382(16)
C43 H43 0.9500
C44 C46 1.398(16)
C44 H44 0.9500
C45 C46 1.368(17)
C45 H45 0.9500
C46 C47 1.537(15)
C47 C48 1.532(19)
C47 H47A 0.9900
C47 H47B 0.9900
C48 C49 1.538(17)
C48 H48A 0.9900
C48 H48B 0.9900
C49 C50 1.543(16)
C49 H49A 0.9900
C49 H49B 0.9900
C50 C51 1.355(16)
C50 C52 1.373(17)
C51 C53 1.405(16)
C51 H51 0.9500
C52 C54 1.422(15)
C52 H52 0.9500
C53 H53 0.9500
C54 H54 0.9500
C55 C57 1.391(16)
C55 C56 1.482(15)
C56 H56A 0.9800
C56 H56B 0.9800
C56 H56C 0.9800
C57 C58 1.375(17)
C57 H57 0.9500
C58 C59 1.493(16)
C59 H59A 0.9800
C59 H59B 0.9800
C59 H59C 0.9800
C60 C62 1.372(16)
C60 C61 1.489(17)
C61 H61A 0.9800
C61 H61B 0.9800
C61 H61C 0.9800
C62 C63 1.374(18)
C62 H62 0.9500
C63 C64 1.489(17)
C64 H64A 0.9800
C64 H64B 0.9800
C64 H64C 0.9800
C65 C67 1.391(15)
C65 C66 1.522(17)
C66 H66A 0.9800
C66 H66B 0.9800
C66 H66C 0.9800
C67 C68 1.341(16)
C67 H67 0.9500
C68 C69 1.485(15)
C69 H69A 0.9800
C69 H69B 0.9800
C69 H69C 0.9800
S7 O2 1.578(19)
S7 O3 1.59(2)
S7 O1 1.61(2)
S7 C70 1.80(3)
S7 F3 1.97(3)
F1 C70 1.209(18)
F2 C70 1.172(18)
F3 C70 1.175(19)
S8 O4 1.420(11)
S8 O6 1.444(11)
S8 O5 1.448(11)
S8 C71 1.83(3)
F4 C71 1.352(16)
F5 C71 1.371(16)
F6 C71 1.344(16)
C72 Cl5 1.694(19)
C72 Cl3 1.73(2)
C72 Cl4 1.81(2)
C72 H72 1.0000
